data_7104770
loop_
_publ_author_name
'Wu, Qiong'
'Li, Yang-Guang'
'Wang, Yong-Hui'
'Cl\'erac, Rodolphe'
'Lu, Ying'
'Wang, En-Bo'

_publ_section_title
;
 Polyoxometalate-based {Mn(III)2}-Schiff base composite materials
 exhibiting single-molecule magnet behaviour.
;
_journal_issue 38
_journal_name_full 'Chemical communications (Cambridge, England)'
_journal_page_first 5743
_journal_page_last 5745
_journal_paper_doi 10.1039/b909246c
_journal_volume 34
_journal_year 2009
_chemical_formula_moiety
;
2(C16H16N2O3Mn)+,Na+,(H6AlMo6O24)3-,20(H2O)
;
_chemical_formula_sum 'C32 H78 Al Mn2 Mo6 N4 Na O50'
_chemical_formula_weight 2054.47
_chemical_name_systematic
;
?
;
_space_group_IT_number 2
_symmetry_cell_setting triclinic
_symmetry_space_group_name_Hall '-P 1'
_symmetry_space_group_name_H-M 'P -1'
_atom_sites_solution_hydrogens geom
_atom_sites_solution_primary direct
_atom_sites_solution_secondary difmap
_audit_creation_method SHELXL-97
_cell_angle_alpha 105.62(3)
_cell_angle_beta 98.15(3)
_cell_angle_gamma 109.04(3)
_cell_formula_units_Z 1
_cell_length_a 10.860(2)
_cell_length_b 11.219(2)
_cell_length_c 15.377(3)
_cell_measurement_reflns_used 15754
_cell_measurement_temperature 150(2)
_cell_measurement_theta_max 27.50
_cell_measurement_theta_min 3.05
_cell_volume 1650.4(6)
_computing_cell_refinement PROCESS-AUTO
_computing_data_collection PROCESS-AUTO
_computing_data_reduction CrystalStructure
_computing_structure_refinement 'SHELXL-97 (Sheldrick, 1997)'
_computing_structure_solution 'SHELXS-97 (Sheldrick, 1990)'
_diffrn_ambient_temperature 150(2)
_diffrn_detector_area_resol_mean 0.01
_diffrn_measured_fraction_theta_full 0.957
_diffrn_measured_fraction_theta_max 0.957
_diffrn_measurement_device_type 'Rigaku R-AXIS RAPID IP'
_diffrn_measurement_method Oscillation
_diffrn_radiation_monochromator graphite
_diffrn_radiation_source 'Rotation anode'
_diffrn_radiation_type MoK\a
_diffrn_radiation_wavelength 0.71073
_diffrn_reflns_av_R_equivalents 0.0571
_diffrn_reflns_av_sigmaI/netI 0.0757
_diffrn_reflns_limit_h_max 12
_diffrn_reflns_limit_h_min -12
_diffrn_reflns_limit_k_max 12
_diffrn_reflns_limit_k_min -13
_diffrn_reflns_limit_l_max 18
_diffrn_reflns_limit_l_min -18
_diffrn_reflns_number 12709
_diffrn_reflns_theta_full 25.00
_diffrn_reflns_theta_max 25.00
_diffrn_reflns_theta_min 3.06
_diffrn_standards_decay_% 0
_diffrn_standards_interval_count 0
_diffrn_standards_interval_time 0
_diffrn_standards_number 0
_exptl_absorpt_coefficient_mu 1.606
_exptl_absorpt_correction_T_max 0.6992
_exptl_absorpt_correction_T_min 0.6531
_exptl_absorpt_correction_type multi-scan
_exptl_absorpt_process_details 'ABSCOR by T.Higashi 8 March, 1995'
_exptl_crystal_colour brown
_exptl_crystal_density_diffrn 2.067
_exptl_crystal_density_method 'not measured'
_exptl_crystal_description block
_exptl_crystal_F_000 1024
_exptl_crystal_size_max 0.29
_exptl_crystal_size_mid 0.27
_exptl_crystal_size_min 0.24
_refine_diff_density_max 0.811
_refine_diff_density_min -0.958
_refine_diff_density_rms 0.161
_refine_ls_extinction_method none
_refine_ls_goodness_of_fit_ref 1.049
_refine_ls_hydrogen_treatment mixed
_refine_ls_matrix_type full
_refine_ls_number_parameters 520
_refine_ls_number_reflns 5566
_refine_ls_number_restraints 69
_refine_ls_restrained_S_all 1.044
_refine_ls_R_factor_all 0.0719
_refine_ls_R_factor_gt 0.0470
_refine_ls_shift/su_max 0.001
_refine_ls_shift/su_mean 0.000
_refine_ls_structure_factor_coef Fsqd
_refine_ls_weighting_details 'calc w=1/[\s^2^(Fo^2^)+(0.0150P)^2^+11.1244P] where P=(Fo^2^+2Fc^2^)/3'
_refine_ls_weighting_scheme calc
_refine_ls_wR_factor_gt 0.0975
_refine_ls_wR_factor_ref 0.1086
_reflns_number_gt 4177
_reflns_number_total 5566
_reflns_threshold_expression >2sigma(I)
_cod_data_source_file b909246c.txt
_cod_data_source_block 1
_cod_depositor_comments
;
The following automatic conversions were performed:
'_symmetry_cell_setting' value 'Triclinic' changed to 'triclinic'
according to '/home/saulius/struct/CIF-dictionaries/cif_core.dic'
dictionary named 'cif_core.dic' version 2.4.1 from 2010-06-29.

Automatic conversion script
Id: cif_fix_enum 1527 2010-12-29 10:47:43Z saulius 
;
_cod_original_sg_symbol_H-M P-1
_cod_database_code 7104770

loop_
_symmetry_equiv_pos_as_xyz
'x, y, z'
'-x, -y, -z'

loop_
_atom_site_label
_atom_site_type_symbol
_atom_site_fract_x
_atom_site_fract_y
_atom_site_fract_z
_atom_site_U_iso_or_equiv
_atom_site_adp_type
_atom_site_occupancy
_atom_site_symmetry_multiplicity
_atom_site_calc_flag
_atom_site_refinement_flags
_atom_site_disorder_assembly
_atom_site_disorder_group
Mo1 Mo 0.70156(6) 0.52613(6) 0.36085(4) 0.01646(15) Uani 1 1 d . . .
Mo2 Mo 0.81632(6) 0.72235(6) 0.58255(4) 0.01716(16) Uani 1 1 d . . .
Mo3 Mo 0.61034(6) 0.69759(6) 0.72185(4) 0.01755(16) Uani 1 1 d . . .
Al1 Al 0.5000 0.5000 0.5000 0.0121(6) Uani 1 2 d S . .
O11 O 0.5929(5) 0.6848(4) 0.5690(3) 0.0156(10) Uani 1 1 d D . .
H11A H 0.555(6) 0.736(6) 0.557(5) 0.019 Uiso 1 1 d D . .
O12 O 0.4995(5) 0.5200(5) 0.3814(3) 0.0164(10) Uani 1 1 d D . .
H12A H 0.482(7) 0.582(5) 0.367(5) 0.020 Uiso 1 1 d D . .
O13 O 0.6750(5) 0.4995(4) 0.4994(3) 0.0150(10) Uani 1 1 d D . .
H13A H 0.690(7) 0.436(5) 0.512(5) 0.018 Uiso 1 1 d D . .
O14 O 0.8456(5) 0.4928(5) 0.3683(3) 0.0204(11) Uani 1 1 d . . .
O15 O 0.9574(5) 0.6853(5) 0.5865(3) 0.0230(11) Uani 1 1 d . . .
O16 O 0.5787(5) 0.3394(5) 0.3107(3) 0.0194(10) Uani 1 1 d . . .
O17 O 0.6264(5) 0.6509(5) 0.8190(3) 0.0252(11) Uani 1 1 d . . .
O18 O 0.6660(5) 0.8674(5) 0.7610(3) 0.0244(11) Uani 1 1 d . . .
O19 O 0.8723(5) 0.8925(5) 0.6264(3) 0.0242(11) Uani 1 1 d . . .
O20 O 0.7665(5) 0.6717(5) 0.6866(3) 0.0207(11) Uani 1 1 d . . .
O21 O 0.6822(5) 0.5711(5) 0.2643(3) 0.0226(11) Uani 1 1 d . . .
O22 O 0.7680(5) 0.7031(4) 0.4529(3) 0.0192(10) Uani 1 1 d . . .
Mn1 Mn 0.93307(10) 0.61446(10) 1.01953(7) 0.0153(2) Uani 1 1 d . . .
O1W O 0.7305(5) 0.6147(6) 0.9859(4) 0.0285(12) Uani 1 1 d D . .
H111 H 0.682(6) 0.629(8) 1.023(3) 0.034 Uiso 1 1 d D . .
H112 H 0.696(6) 0.612(8) 0.932(2) 0.034 Uiso 1 1 d D . .
O1 O 0.8674(4) 0.4247(4) 0.9553(3) 0.0157(10) Uani 1 1 d . . .
O2 O 0.9709(5) 0.6648(4) 0.9170(3) 0.0192(10) Uani 1 1 d . . .
N1 N 0.9153(6) 0.5820(6) 1.1374(4) 0.0186(13) Uani 1 1 d . . .
N2 N 1.0175(6) 0.8019(6) 1.1052(4) 0.0186(13) Uani 1 1 d . . .
C1 C 0.7605(7) 0.3405(7) 0.9726(5) 0.0180(15) Uani 1 1 d . . .
C2 C 0.6704(7) 0.2271(7) 0.9005(5) 0.0184(15) Uani 1 1 d . . .
H2A H 0.6836 0.2105 0.8393 0.022 Uiso 1 1 calc R . .
C3 C 0.5622(8) 0.1385(8) 0.9171(6) 0.0302(18) Uani 1 1 d . . .
H3A H 0.5001 0.0627 0.8667 0.036 Uiso 1 1 calc R . .
C4 C 0.5420(7) 0.1578(8) 1.0061(6) 0.0263(17) Uani 1 1 d . . .
H4A H 0.4660 0.0968 1.0165 0.032 Uiso 1 1 calc R . .
C5 C 0.6338(7) 0.2668(8) 1.0792(5) 0.0241(16) Uani 1 1 d . . .
H5A H 0.6230 0.2788 1.1408 0.029 Uiso 1 1 calc R . .
C6 C 0.7423(7) 0.3596(7) 1.0638(5) 0.0233(16) Uani 1 1 d . . .
C7 C 0.8345(7) 0.4717(7) 1.1438(5) 0.0193(15) Uani 1 1 d . . .
H7A H 0.8362 0.4643 1.2041 0.023 Uiso 1 1 calc R . .
C8 C 1.0018(8) 0.6953(7) 1.2210(5) 0.0238(16) Uani 1 1 d . . .
H8A H 1.0951 0.6986 1.2327 0.029 Uiso 1 1 calc R . .
H8B H 0.9674 0.6885 1.2765 0.029 Uiso 1 1 calc R . .
C9 C 0.9970(8) 0.8190(7) 1.1998(5) 0.0216(16) Uani 1 1 d . . .
H9A H 0.9088 0.8258 1.2020 0.026 Uiso 1 1 calc R . .
H9B H 1.0687 0.9012 1.2457 0.026 Uiso 1 1 calc R . .
C10 C 1.0820(7) 0.9047(7) 1.0844(5) 0.0226(16) Uani 1 1 d . . .
H10A H 1.1199 0.9890 1.1332 0.027 Uiso 1 1 calc R . .
C11 C 1.1013(7) 0.9026(7) 0.9935(5) 0.0205(15) Uani 1 1 d . . .
C12 C 1.1800(7) 1.0242(7) 0.9843(5) 0.0230(16) Uani 1 1 d . . .
H12B H 1.2190 1.1027 1.0379 0.028 Uiso 1 1 calc R . .
C13 C 1.2014(7) 1.0318(8) 0.9007(6) 0.0259(17) Uani 1 1 d . . .
H13B H 1.2558 1.1141 0.8957 0.031 Uiso 1 1 calc R . .
C14 C 1.1414(7) 0.9153(8) 0.8221(6) 0.0274(18) Uani 1 1 d . . .
H14A H 1.1528 0.9204 0.7629 0.033 Uiso 1 1 calc R . .
C15 C 1.0668(7) 0.7945(7) 0.8279(5) 0.0193(15) Uani 1 1 d . . .
H15A H 1.0298 0.7167 0.7737 0.023 Uiso 1 1 calc R . .
C16 C 1.0452(6) 0.7859(7) 0.9141(5) 0.0177(14) Uani 1 1 d U . .
Na1 Na 1.0000 0.5000 0.5000 0.0291(10) Uani 1 2 d S . .
O31 O 0.8327(6) 0.3702(6) 0.5574(4) 0.0309(13) Uani 1 1 d D . .
H311 H 0.848(8) 0.403(6) 0.6166(11) 0.037 Uiso 1 1 d D . .
H312 H 0.823(9) 0.288(3) 0.541(4) 0.037 Uiso 1 1 d D . .
O32 O 0.8681(5) 0.9270(6) 0.3998(4) 0.0312(13) Uani 1 1 d D . .
H321 H 0.857(6) 0.873(7) 0.430(5) 0.037 Uiso 1 1 d D . .
H322 H 0.946(4) 0.949(8) 0.390(6) 0.037 Uiso 1 1 d D . .
O33 O 0.8172(5) 0.4759(5) 0.7416(3) 0.0241(11) Uani 1 1 d D . .
H331 H 0.865(6) 0.515(5) 0.797(2) 0.029 Uiso 1 1 d D . .
H332 H 0.791(7) 0.528(5) 0.721(4) 0.029 Uiso 1 1 d D . .
O34 O 0.5784(7) 0.6290(7) 1.1105(4) 0.0400(15) Uani 1 1 d D . .
H341 H 0.595(9) 0.590(8) 1.148(4) 0.048 Uiso 1 1 d D . .
H342 H 0.544(9) 0.684(7) 1.133(5) 0.048 Uiso 1 1 d D . .
O35 O 0.6282(6) 0.8752(6) 0.2765(4) 0.0375(14) Uani 1 1 d D . .
H351 H 0.701(5) 0.880(7) 0.309(5) 0.045 Uiso 1 1 d D . .
H352 H 0.614(7) 0.946(5) 0.298(5) 0.045 Uiso 1 1 d D . .
O36 O 0.5620(5) 0.2840(6) 0.6574(4) 0.0284(12) Uani 1 1 d D . .
H361 H 0.502(4) 0.243(7) 0.680(4) 0.034 Uiso 1 1 d D . .
H362 H 0.637(3) 0.329(7) 0.698(3) 0.034 Uiso 1 1 d D . .
O37 O 0.5322(8) 0.1559(8) 0.4751(6) 0.026(2) Uani 0.70 1 d PU A 1
O37A O 0.463(2) 0.1148(19) 0.4669(14) 0.025(4) Uani 0.30 1 d PU B 2
O38 O 0.7035(9) 0.1725(9) 0.3520(6) 0.036(2) Uani 0.73 1 d PU C 1
O38A O 0.631(3) 0.123(2) 0.3511(16) 0.035(6) Uani 0.27 1 d PU D 2
O39 O 0.8621(10) 1.1325(11) 0.5534(7) 0.037(2) Uani 0.74 1 d PU E 1
O39A O 0.802(3) 1.113(3) 0.549(3) 0.043(9) Uani 0.26 1 d PU F 2
O40 O 0.6815(8) 1.0629(7) 0.6649(6) 0.067(2) Uani 1 1 d D . .
H401 H 0.733(9) 1.086(10) 0.630(7) 0.080 Uiso 1 1 d D . .
H402 H 0.691(10) 0.997(8) 0.679(8) 0.080 Uiso 1 1 d D . .

loop_
_atom_site_aniso_label
_atom_site_aniso_U_11
_atom_site_aniso_U_22
_atom_site_aniso_U_33
_atom_site_aniso_U_23
_atom_site_aniso_U_13
_atom_site_aniso_U_12
Mo1 0.0176(3) 0.0229(3) 0.0135(3) 0.0079(3) 0.0055(2) 0.0114(3)
Mo2 0.0167(3) 0.0183(3) 0.0156(3) 0.0060(3) 0.0024(2) 0.0060(3)
Mo3 0.0207(3) 0.0196(3) 0.0113(3) 0.0039(2) 0.0022(2) 0.0082(3)
Al1 0.0141(14) 0.0124(13) 0.0108(14) 0.0032(11) 0.0025(11) 0.0071(12)
O11 0.019(2) 0.013(2) 0.017(3) 0.005(2) 0.002(2) 0.010(2)
O12 0.020(2) 0.019(2) 0.014(2) 0.005(2) 0.005(2) 0.012(2)
O13 0.018(2) 0.016(2) 0.013(2) 0.003(2) 0.0025(19) 0.010(2)
O14 0.021(3) 0.026(3) 0.019(3) 0.007(2) 0.006(2) 0.015(2)
O15 0.016(2) 0.031(3) 0.025(3) 0.012(2) 0.005(2) 0.010(2)
O16 0.020(2) 0.025(3) 0.016(3) 0.004(2) 0.006(2) 0.014(2)
O17 0.027(3) 0.036(3) 0.016(3) 0.009(2) 0.005(2) 0.017(2)
O18 0.029(3) 0.019(3) 0.021(3) 0.005(2) 0.002(2) 0.007(2)
O19 0.025(3) 0.016(2) 0.019(3) 0.003(2) -0.002(2) -0.002(2)
O20 0.021(3) 0.022(3) 0.016(3) 0.002(2) -0.001(2) 0.011(2)
O21 0.024(3) 0.029(3) 0.019(3) 0.010(2) 0.008(2) 0.014(2)
O22 0.024(3) 0.016(2) 0.015(3) 0.006(2) 0.001(2) 0.004(2)
Mn1 0.0175(5) 0.0149(5) 0.0128(5) 0.0038(4) 0.0031(4) 0.0064(4)
O1W 0.030(3) 0.045(3) 0.025(3) 0.018(3) 0.010(2) 0.026(3)
O1 0.014(2) 0.016(2) 0.014(2) 0.004(2) 0.0009(19) 0.003(2)
O2 0.021(3) 0.016(2) 0.016(3) 0.003(2) 0.002(2) 0.006(2)
N1 0.018(3) 0.019(3) 0.018(3) 0.003(3) 0.003(3) 0.010(3)
N2 0.023(3) 0.019(3) 0.018(3) 0.006(3) 0.007(3) 0.013(3)
C1 0.013(3) 0.022(4) 0.024(4) 0.011(3) 0.005(3) 0.011(3)
C2 0.016(3) 0.020(4) 0.020(4) 0.009(3) 0.002(3) 0.008(3)
C3 0.024(4) 0.025(4) 0.033(5) 0.012(4) -0.006(3) 0.002(4)
C4 0.016(4) 0.026(4) 0.043(5) 0.021(4) 0.012(3) 0.005(3)
C5 0.025(4) 0.033(4) 0.029(4) 0.020(4) 0.016(3) 0.019(4)
C6 0.022(4) 0.026(4) 0.032(4) 0.017(4) 0.010(3) 0.014(3)
C7 0.015(3) 0.027(4) 0.021(4) 0.005(3) 0.005(3) 0.016(3)
C8 0.026(4) 0.026(4) 0.015(4) 0.002(3) -0.002(3) 0.012(3)
C9 0.031(4) 0.022(4) 0.017(4) 0.006(3) 0.008(3) 0.015(3)
C10 0.018(4) 0.026(4) 0.028(4) 0.007(3) 0.006(3) 0.014(3)
C11 0.017(4) 0.022(4) 0.023(4) 0.008(3) 0.001(3) 0.009(3)
C12 0.020(4) 0.016(4) 0.033(4) 0.010(3) 0.003(3) 0.006(3)
C13 0.020(4) 0.025(4) 0.039(5) 0.022(4) 0.010(3) 0.007(3)
C14 0.025(4) 0.038(5) 0.030(5) 0.026(4) 0.009(3) 0.013(4)
C15 0.018(3) 0.019(4) 0.020(4) 0.009(3) 0.001(3) 0.005(3)
C16 0.010(3) 0.023(3) 0.022(3) 0.007(3) 0.000(2) 0.011(3)
Na1 0.030(2) 0.047(3) 0.028(2) 0.023(2) 0.017(2) 0.026(2)
O31 0.036(3) 0.033(3) 0.036(3) 0.019(3) 0.013(3) 0.021(3)
O32 0.030(3) 0.037(3) 0.037(3) 0.023(3) 0.014(3) 0.015(3)
O33 0.032(3) 0.028(3) 0.015(3) 0.006(2) 0.001(2) 0.018(3)
O34 0.053(4) 0.060(4) 0.034(4) 0.027(3) 0.019(3) 0.042(4)
O35 0.025(3) 0.042(3) 0.052(4) 0.029(3) 0.003(3) 0.013(3)
O36 0.024(3) 0.033(3) 0.031(3) 0.016(3) 0.003(2) 0.011(3)
O37 0.016(4) 0.014(4) 0.042(5) 0.011(3) 0.001(4) -0.002(3)
O37A 0.038(9) 0.012(8) 0.028(8) 0.011(6) 0.003(7) 0.011(7)
O38 0.042(5) 0.032(5) 0.039(5) 0.008(4) 0.014(4) 0.023(4)
O38A 0.042(9) 0.032(9) 0.033(9) 0.010(7) 0.008(7) 0.019(8)
O39 0.042(5) 0.037(5) 0.039(5) 0.015(4) 0.011(5) 0.022(5)
O39A 0.041(12) 0.039(11) 0.056(12) 0.016(8) 0.013(9) 0.022(9)
O40 0.077(6) 0.049(5) 0.078(6) 0.031(4) 0.025(5) 0.019(4)

loop_
_atom_type_symbol
_atom_type_description
_atom_type_scat_dispersion_real
_atom_type_scat_dispersion_imag
_atom_type_scat_source
C C 0.0033 0.0016 'International Tables Vol C Tables 4.2.6.8 and 6.1.1.4'
H H 0.0000 0.0000 'International Tables Vol C Tables 4.2.6.8 and 6.1.1.4'
N N 0.0061 0.0033 'International Tables Vol C Tables 4.2.6.8 and 6.1.1.4'
O O 0.0106 0.0060 'International Tables Vol C Tables 4.2.6.8 and 6.1.1.4'
Al Al 0.0645 0.0514 'International Tables Vol C Tables 4.2.6.8 and 6.1.1.4'
Na Na 0.0362 0.0249 'International Tables Vol C Tables 4.2.6.8 and 6.1.1.4'
Mn Mn 0.3368 0.7283 'International Tables Vol C Tables 4.2.6.8 and 6.1.1.4'
Mo Mo -1.6832 0.6857 'International Tables Vol C Tables 4.2.6.8 and 6.1.1.4'

loop_
_geom_angle_atom_site_label_1
_geom_angle_atom_site_label_2
_geom_angle_atom_site_label_3
_geom_angle
_geom_angle_site_symmetry_1
_geom_angle_site_symmetry_3
_geom_angle_publ_flag
O21 Mo1 O14 105.9(2) . . ?
O21 Mo1 O22 97.7(2) . . ?
O14 Mo1 O22 100.8(2) . . ?
O21 Mo1 O16 100.3(2) . . ?
O14 Mo1 O16 95.3(2) . . ?
O22 Mo1 O16 151.53(19) . . ?
O21 Mo1 O12 93.2(2) . . ?
O14 Mo1 O12 159.22(18) . . ?
O22 Mo1 O12 84.30(19) . . ?
O16 Mo1 O12 72.91(18) . . ?
O21 Mo1 O13 160.1(2) . . ?
O14 Mo1 O13 93.26(19) . . ?
O22 Mo1 O13 72.95(17) . . ?
O16 Mo1 O13 82.85(18) . . ?
O12 Mo1 O13 68.76(16) . . ?
O19 Mo2 O15 106.0(2) . . ?
O19 Mo2 O22 97.4(2) . . ?
O15 Mo2 O22 100.1(2) . . ?
O19 Mo2 O20 102.1(2) . . ?
O15 Mo2 O20 97.7(2) . . ?
O22 Mo2 O20 148.7(2) . . ?
O19 Mo2 O11 95.7(2) . . ?
O15 Mo2 O11 157.59(19) . . ?
O22 Mo2 O11 82.20(18) . . ?
O20 Mo2 O11 71.80(18) . . ?
O19 Mo2 O13 160.3(2) . . ?
O15 Mo2 O13 92.3(2) . . ?
O22 Mo2 O13 71.63(17) . . ?
O20 Mo2 O13 82.20(18) . . ?
O11 Mo2 O13 67.11(16) . . ?
O18 Mo3 O17 106.4(2) . . ?
O18 Mo3 O16 97.6(2) . 2_666 ?
O17 Mo3 O16 101.8(2) . 2_666 ?
O18 Mo3 O20 100.9(2) . . ?
O17 Mo3 O20 96.3(2) . . ?
O16 Mo3 O20 149.2(2) 2_666 . ?
O18 Mo3 O11 93.1(2) . . ?
O17 Mo3 O11 158.9(2) . . ?
O16 Mo3 O11 83.18(18) 2_666 . ?
O20 Mo3 O11 71.58(18) . . ?
O18 Mo3 O12 158.2(2) . 2_666 ?
O17 Mo3 O12 94.6(2) . 2_666 ?
O16 Mo3 O12 71.57(19) 2_666 2_666 ?
O20 Mo3 O12 82.39(19) . 2_666 ?
O11 Mo3 O12 67.27(16) . 2_666 ?
O11 Al1 O11 180.000(1) . 2_666 ?
O11 Al1 O12 84.74(19) . 2_666 ?
O11 Al1 O12 95.26(19) 2_666 2_666 ?
O11 Al1 O12 95.26(19) . . ?
O11 Al1 O12 84.74(19) 2_666 . ?
O12 Al1 O12 180.000(1) 2_666 . ?
O11 Al1 O13 84.7(2) . . ?
O11 Al1 O13 95.3(2) 2_666 . ?
O12 Al1 O13 95.67(19) 2_666 . ?
O12 Al1 O13 84.33(19) . . ?
O11 Al1 O13 95.3(2) . 2_666 ?
O11 Al1 O13 84.7(2) 2_666 2_666 ?
O12 Al1 O13 84.33(19) 2_666 2_666 ?
O12 Al1 O13 95.67(19) . 2_666 ?
O13 Al1 O13 180.000(1) . 2_666 ?
Al1 O11 Mo2 105.1(2) . . ?
Al1 O11 Mo3 104.50(19) . . ?
Mo2 O11 Mo3 92.39(17) . . ?
Al1 O11 H11A 116(5) . . ?
Mo2 O11 H11A 125(5) . . ?
Mo3 O11 H11A 110(5) . . ?
Al1 O12 Mo1 104.1(2) . . ?
Al1 O12 Mo3 103.48(19) . 2_666 ?
Mo1 O12 Mo3 92.72(17) . 2_666 ?
Al1 O12 H12A 123(5) . . ?
Mo1 O12 H12A 111(5) . . ?
Mo3 O12 H12A 118(5) 2_666 . ?
Al1 O13 Mo1 102.76(19) . . ?
Al1 O13 Mo2 103.12(19) . . ?
Mo1 O13 Mo2 91.93(16) . . ?
Al1 O13 H13A 115(5) . . ?
Mo1 O13 H13A 119(5) . . ?
Mo2 O13 H13A 121(5) . . ?
Mo1 O14 Na1 131.1(2) . . ?
Mo2 O15 Na1 133.0(3) . . ?
Mo3 O16 Mo1 117.5(2) 2_666 . ?
Mo2 O20 Mo3 117.8(2) . . ?
Mo2 O22 Mo1 118.7(2) . . ?
O2 Mn1 O1 96.0(2) . . ?
O2 Mn1 N1 172.4(2) . . ?
O1 Mn1 N1 90.0(2) . . ?
O2 Mn1 N2 92.2(2) . . ?
O1 Mn1 N2 169.1(2) . . ?
N1 Mn1 N2 81.3(2) . . ?
O2 Mn1 O1W 90.9(2) . . ?
O1 Mn1 O1W 91.5(2) . . ?
N1 Mn1 O1W 93.7(2) . . ?
N2 Mn1 O1W 95.5(2) . . ?
O2 Mn1 O1 91.21(18) . 2_767 ?
O1 Mn1 O1 79.05(19) . 2_767 ?
N1 Mn1 O1 85.3(2) . 2_767 ?
N2 Mn1 O1 93.7(2) . 2_767 ?
O1W Mn1 O1 170.5(2) . 2_767 ?
Mn1 O1W H111 128(4) . . ?
Mn1 O1W H112 121(4) . . ?
H111 O1W H112 111.0(19) . . ?
C1 O1 Mn1 120.5(4) . . ?
C1 O1 Mn1 115.9(4) . 2_767 ?
Mn1 O1 Mn1 100.95(19) . 2_767 ?
C16 O2 Mn1 129.5(4) . . ?
C7 N1 C8 121.2(6) . . ?
C7 N1 Mn1 124.8(5) . . ?
C8 N1 Mn1 114.1(4) . . ?
C10 N2 C9 120.0(6) . . ?
C10 N2 Mn1 126.2(5) . . ?
C9 N2 Mn1 113.8(4) . . ?
O1 C1 C2 119.5(6) . . ?
O1 C1 C6 121.7(7) . . ?
C2 C1 C6 118.7(6) . . ?
C3 C2 C1 120.4(7) . . ?
C3 C2 H2A 119.8 . . ?
C1 C2 H2A 119.8 . . ?
C2 C3 C4 121.3(8) . . ?
C2 C3 H3A 119.4 . . ?
C4 C3 H3A 119.4 . . ?
C5 C4 C3 119.0(7) . . ?
C5 C4 H4A 120.5 . . ?
C3 C4 H4A 120.5 . . ?
C4 C5 C6 120.7(7) . . ?
C4 C5 H5A 119.6 . . ?
C6 C5 H5A 119.6 . . ?
C5 C6 C1 119.8(7) . . ?
C5 C6 C7 117.7(7) . . ?
C1 C6 C7 122.5(6) . . ?
N1 C7 C6 123.3(6) . . ?
N1 C7 H7A 118.4 . . ?
C6 C7 H7A 118.4 . . ?
N1 C8 C9 105.0(6) . . ?
N1 C8 H8A 110.8 . . ?
C9 C8 H8A 110.8 . . ?
N1 C8 H8B 110.8 . . ?
C9 C8 H8B 110.8 . . ?
H8A C8 H8B 108.8 . . ?
N2 C9 C8 106.0(6) . . ?
N2 C9 H9A 110.5 . . ?
C8 C9 H9A 110.5 . . ?
N2 C9 H9B 110.5 . . ?
C8 C9 H9B 110.5 . . ?
H9A C9 H9B 108.7 . . ?
N2 C10 C11 125.4(7) . . ?
N2 C10 H10A 117.3 . . ?
C11 C10 H10A 117.3 . . ?
C16 C11 C12 118.9(7) . . ?
C16 C11 C10 123.2(7) . . ?
C12 C11 C10 117.8(7) . . ?
C13 C12 C11 121.8(7) . . ?
C13 C12 H12B 119.1 . . ?
C11 C12 H12B 119.1 . . ?
C12 C13 C14 118.3(7) . . ?
C12 C13 H13B 120.8 . . ?
C14 C13 H13B 120.8 . . ?
C15 C14 C13 122.1(7) . . ?
C15 C14 H14A 119.0 . . ?
C13 C14 H14A 119.0 . . ?
C14 C15 C16 119.8(7) . . ?
C14 C15 H15A 120.1 . . ?
C16 C15 H15A 120.1 . . ?
O2 C16 C15 118.0(6) . . ?
O2 C16 C11 122.9(6) . . ?
C15 C16 C11 119.1(6) . . ?
O15 Na1 O15 180.000(1) . 2_766 ?
O15 Na1 O31 85.63(18) . . ?
O15 Na1 O31 94.37(18) 2_766 . ?
O15 Na1 O31 94.37(18) . 2_766 ?
O15 Na1 O31 85.63(18) 2_766 2_766 ?
O31 Na1 O31 180.000(1) . 2_766 ?
O15 Na1 O14 93.89(17) . 2_766 ?
O15 Na1 O14 86.11(16) 2_766 2_766 ?
O31 Na1 O14 84.42(17) . 2_766 ?
O31 Na1 O14 95.58(18) 2_766 2_766 ?
O15 Na1 O14 86.11(16) . . ?
O15 Na1 O14 93.89(17) 2_766 . ?
O31 Na1 O14 95.58(18) . . ?
O31 Na1 O14 84.42(17) 2_766 . ?
O14 Na1 O14 180.000(1) 2_766 . ?
Na1 O31 H311 112(5) . . ?
Na1 O31 H312 113(5) . . ?
H311 O31 H312 110.4(18) . . ?
H321 O32 H322 110.6(19) . . ?
H331 O33 H332 111.6(19) . . ?
H341 O34 H342 111.2(19) . . ?
H351 O35 H352 110.5(19) . . ?
H361 O36 H362 111.3(19) . . ?
H401 O40 H402 110.8(19) . . ?

loop_
_geom_bond_atom_site_label_1
_geom_bond_atom_site_label_2
_geom_bond_distance
_geom_bond_site_symmetry_2
_geom_bond_publ_flag
Mo1 O21 1.700(5) . ?
Mo1 O14 1.719(5) . ?
Mo1 O22 1.931(5) . ?
Mo1 O16 1.944(5) . ?
Mo1 O12 2.243(5) . ?
Mo1 O13 2.273(4) . ?
Mo2 O19 1.704(5) . ?
Mo2 O15 1.711(5) . ?
Mo2 O22 1.922(5) . ?
Mo2 O20 1.926(5) . ?
Mo2 O11 2.291(5) . ?
Mo2 O13 2.336(5) . ?
Mo3 O18 1.698(5) . ?
Mo3 O17 1.716(5) . ?
Mo3 O16 1.918(5) 2_666 ?
Mo3 O20 1.937(5) . ?
Mo3 O11 2.293(5) . ?
Mo3 O12 2.319(5) 2_666 ?
Al1 O11 1.895(5) . ?
Al1 O11 1.895(5) 2_666 ?
Al1 O12 1.896(4) 2_666 ?
Al1 O12 1.896(4) . ?
Al1 O13 1.904(5) . ?
Al1 O13 1.904(5) 2_666 ?
O11 H11A 0.846(10) . ?
O12 Mo3 2.319(5) 2_666 ?
O12 H12A 0.847(10) . ?
O13 H13A 0.846(10) . ?
O14 Na1 2.404(5) . ?
O15 Na1 2.370(5) . ?
O16 Mo3 1.918(5) 2_666 ?
Mn1 O2 1.867(5) . ?
Mn1 O1 1.922(5) . ?
Mn1 N1 1.966(6) . ?
Mn1 N2 1.976(6) . ?
Mn1 O1W 2.189(5) . ?
Mn1 O1 2.348(5) 2_767 ?
O1W H111 0.848(10) . ?
O1W H112 0.850(10) . ?
O1 C1 1.349(8) . ?
O1 Mn1 2.348(5) 2_767 ?
O2 C16 1.351(8) . ?
N1 C7 1.301(9) . ?
N1 C8 1.466(9) . ?
N2 C10 1.288(9) . ?
N2 C9 1.473(8) . ?
C1 C2 1.388(10) . ?
C1 C6 1.412(10) . ?
C2 C3 1.376(10) . ?
C2 H2A 0.9500 . ?
C3 C4 1.387(11) . ?
C3 H3A 0.9500 . ?
C4 C5 1.378(11) . ?
C4 H4A 0.9500 . ?
C5 C6 1.393(10) . ?
C5 H5A 0.9500 . ?
C6 C7 1.447(10) . ?
C7 H7A 0.9500 . ?
C8 C9 1.524(9) . ?
C8 H8A 0.9900 . ?
C8 H8B 0.9900 . ?
C9 H9A 0.9900 . ?
C9 H9B 0.9900 . ?
C10 C11 1.437(10) . ?
C10 H10A 0.9500 . ?
C11 C16 1.409(10) . ?
C11 C12 1.410(9) . ?
C12 C13 1.358(10) . ?
C12 H12B 0.9500 . ?
C13 C14 1.402(11) . ?
C13 H13B 0.9500 . ?
C14 C15 1.368(10) . ?
C14 H14A 0.9500 . ?
C15 C16 1.401(9) . ?
C15 H15A 0.9500 . ?
Na1 O15 2.370(5) 2_766 ?
Na1 O31 2.372(5) . ?
Na1 O31 2.372(5) 2_766 ?
Na1 O14 2.404(5) 2_766 ?
O31 H311 0.852(10) . ?
O31 H312 0.851(10) . ?
O32 H321 0.849(10) . ?
O32 H322 0.852(10) . ?
O33 H331 0.848(10) . ?
O33 H332 0.846(10) . ?
O34 H341 0.848(10) . ?
O34 H342 0.848(10) . ?
O35 H351 0.851(10) . ?
O35 H352 0.851(10) . ?
O36 H361 0.847(10) . ?
O36 H362 0.849(11) . ?
O40 H401 0.853(11) . ?
O40 H402 0.853(10) . ?

loop_
_geom_hbond_atom_site_label_D
_geom_hbond_atom_site_label_H
_geom_hbond_atom_site_label_A
_geom_hbond_distance_DH
_geom_hbond_distance_HA
_geom_hbond_distance_DA
_geom_hbond_angle_DHA
_geom_hbond_site_symmetry_A
O11 H11A O37A 0.846(10) 1.87(3) 2.681(19) 159(7) 2_666
O11 H11A O37 0.846(10) 1.888(15) 2.733(10) 178(8) 2_666
O12 H12A O36 0.847(10) 1.835(13) 2.682(7) 177(7) 2_666
O13 H13A O31 0.846(10) 2.04(4) 2.779(7) 146(7) .
O1W H111 O34 0.848(10) 1.872(19) 2.707(7) 168(7) .
O1W H112 O17 0.850(10) 2.01(2) 2.841(7) 167(8) .
O31 H311 O33 0.852(10) 2.00(3) 2.812(8) 160(8) .
O31 H312 O39A 0.851(10) 1.95(4) 2.76(4) 160(6) 1_545
O31 H312 O39 0.851(10) 1.98(4) 2.773(12) 155(7) 1_545
O32 H321 O22 0.849(10) 1.99(3) 2.781(7) 156(8) .
O32 H322 O19 0.852(10) 2.28(4) 3.042(7) 149(6) 2_776
O32 H322 O39 0.852(10) 2.66(5) 3.238(12) 127(5) 2_776
O33 H331 O2 0.848(10) 2.00(3) 2.809(7) 159(5) .
O33 H332 O20 0.846(10) 1.903(18) 2.739(6) 169(6) .
O34 H341 O21 0.848(10) 2.00(4) 2.799(7) 158(8) 1_556
O34 H342 O35 0.848(10) 2.43(7) 3.045(9) 130(7) 1_556
O35 H351 O32 0.851(10) 1.94(2) 2.781(8) 168(7) .
O35 H352 O38A 0.851(10) 1.86(3) 2.69(2) 165(8) 1_565
O35 H352 O38 0.851(10) 2.26(5) 3.001(10) 146(7) 1_565
O36 H361 O35 0.847(10) 1.926(18) 2.766(8) 171(8) 2_666
O36 H362 O33 0.849(11) 1.98(3) 2.753(8) 150(6) .
O40 H401 O39A 0.853(11) 1.58(4) 2.43(3) 168(13) .
O40 H401 O39 0.853(11) 1.990(19) 2.841(13) 175(8) .
O40 H402 O18 0.853(10) 2.15(4) 2.932(8) 153(8) .
